data_4340215
loop_
_publ_author_name
'Zhang, Zhang-Jing'
'Xiang, Sheng-Chang'
'Zhang, Yong-Fan'
'Wu, A-Qing'
'Cai, Li-Zhen'
'Guo, Guo-Cong'
'Huang, Jin-Shun'

_publ_section_title
;
 A new type of hybrid magnetic semiconductor based upon polymeric
 iodoplumbate and metal-organic complexes as templates.
;
_journal_issue 5
_journal_name_full 'Inorganic chemistry'
_journal_page_first 1972
_journal_page_last 1977
_journal_paper_doi 10.1021/ic051350v
_journal_volume 45
_journal_year 2006
_chemical_formula_sum 'C6 H24 I6 N6 Pb2 Zn'
_chemical_formula_weight 1421.46
_chemical_name_systematic
; 
 ? 
;
_space_group_IT_number 15
_symmetry_cell_setting monoclinic
_symmetry_space_group_name_Hall '-C 2yc'
_symmetry_space_group_name_H-M 'C 1 2/c 1'
_atom_sites_solution_hydrogens geom
_atom_sites_solution_primary direct
_atom_sites_solution_secondary difmap
_audit_creation_method SHELXL-97
_cell_angle_alpha 90.00
_cell_angle_beta 114.271(13)
_cell_angle_gamma 90.00
_cell_formula_units_Z 4
_cell_length_a 12.920(2)
_cell_length_b 24.474(5)
_cell_length_c 8.9493(15)
_cell_measurement_temperature 293(2)
_cell_volume 2579.7(8)
_computing_cell_refinement WinAFC
_computing_data_collection WinAFC
_computing_data_reduction 'CrystalStructure Version 3.10'
_computing_publication_material 'Siemens SHELXTL^TM^ 5'
_computing_structure_refinement 'Siemens SHELXTL^TM^ 5'
_computing_structure_solution 'Siemens SHELXTL^TM^ 5'
_diffrn_ambient_temperature 293(2)
_diffrn_measured_fraction_theta_full 0.998
_diffrn_measured_fraction_theta_max 0.998
_diffrn_measurement_device_type 'Rigaku AFC7R'
_diffrn_measurement_method \w-2\q
_diffrn_radiation_monochromator graphite
_diffrn_radiation_source 'rotating-anode generator'
_diffrn_radiation_type MoK\a
_diffrn_radiation_wavelength 0.71073
_diffrn_reflns_av_R_equivalents 0.0302
_diffrn_reflns_av_sigmaI/netI 0.0484
_diffrn_reflns_limit_h_max 15
_diffrn_reflns_limit_h_min -4
_diffrn_reflns_limit_k_max 29
_diffrn_reflns_limit_k_min 0
_diffrn_reflns_limit_l_max 9
_diffrn_reflns_limit_l_min -10
_diffrn_reflns_number 2422
_diffrn_reflns_theta_full 25.00
_diffrn_reflns_theta_max 25.00
_diffrn_reflns_theta_min 3.00
_exptl_absorpt_coefficient_mu 21.126
_exptl_absorpt_correction_T_max 0.9981
_exptl_absorpt_correction_T_min 0.5085
_exptl_absorpt_correction_type psi-scan
_exptl_absorpt_process_details 'Psi (Rigaku WinAFC)'
_exptl_crystal_colour yellow
_exptl_crystal_density_diffrn 3.660
_exptl_crystal_density_method 'not measured'
_exptl_crystal_description prism
_exptl_crystal_F_000 2456
_exptl_crystal_size_max 0.18
_exptl_crystal_size_mid 0.18
_exptl_crystal_size_min 0.10
_refine_diff_density_max 0.932
_refine_diff_density_min -1.615
_refine_diff_density_rms 0.262
_refine_ls_extinction_method none
_refine_ls_goodness_of_fit_ref 1.011
_refine_ls_hydrogen_treatment mixed
_refine_ls_matrix_type full
_refine_ls_number_parameters 101
_refine_ls_number_reflns 2276
_refine_ls_number_restraints 1
_refine_ls_restrained_S_all 1.011
_refine_ls_R_factor_all 0.0601
_refine_ls_R_factor_gt 0.0393
_refine_ls_shift/su_max 0.001
_refine_ls_shift/su_mean 0.000
_refine_ls_structure_factor_coef Fsqd
_refine_ls_weighting_details 'calc w=1/[\s^2^(Fo^2^)+(0.0362P)^2^+29.1075P] where P=(Fo^2^+2Fc^2^)/3'
_refine_ls_weighting_scheme calc
_refine_ls_wR_factor_gt 0.0804
_refine_ls_wR_factor_ref 0.0878
_reflns_number_gt 1749
_reflns_number_total 2276
_reflns_threshold_expression >2sigma(I)
_cod_data_source_file ic051350vsi20050807_104208.cif
_cod_data_source_block 15
_cod_depositor_comments
;
The following automatic conversions were performed:

'_exptl_absorpt_correction_type' value 'Psi-scan' changed to
'psi-scan' according to
/usr/data/users/saulius/automatic-downloads/retrospective/ACS/lib/dictionaries/cif_core.dic
dictionary named 'cif_core.dic' version 2.4.2 from 2011-04-26.

Automatic conversion script
Id: cif_fix_values 2281 2013-09-26 08:29:07Z andrius 
;
_cod_original_cell_volume 2579.6(8)
_cod_original_sg_symbol_H-M C2/c
_cod_database_code 4340215

loop_
_symmetry_equiv_pos_as_xyz
'x, y, z'
'-x, y, -z+1/2'
'x+1/2, y+1/2, z'
'-x+1/2, y+1/2, -z+1/2'
'-x, -y, -z'
'x, -y, z-1/2'
'-x+1/2, -y+1/2, -z'
'x+1/2, -y+1/2, z-1/2'

loop_
_atom_site_label
_atom_site_type_symbol
_atom_site_fract_x
_atom_site_fract_y
_atom_site_fract_z
_atom_site_U_iso_or_equiv
_atom_site_adp_type
_atom_site_occupancy
_atom_site_symmetry_multiplicity
_atom_site_calc_flag
_atom_site_refinement_flags
_atom_site_disorder_assembly
_atom_site_disorder_group
Pb1 Pb 0.092390(12) 0.416385(6) 0.508336(15) 0.03135(4) Uani 1 1 d . . .
Zn1 Zn 0.5000 0.35003(2) 0.2500 0.02960(17) Uani 1 2 d S . .
I1 I 0.0000 0.318222(15) 0.2500 0.04392(12) Uani 1 2 d S . .
I3 I 0.0000 0.357116(15) 0.7500 0.04140(11) Uani 1 2 d S . .
I2 I 0.16979(2) 0.527133(11) 0.73661(3) 0.04207(8) Uani 1 1 d . . .
I4 I 0.32768(2) 0.368905(13) 0.68303(3) 0.04555(9) Uani 1 1 d . . .
N11 N 0.6828(3) 0.34307(14) 0.4017(4) 0.0417(11) Uani 1 1 d . . .
N12 N 0.5437(3) 0.29000(12) 0.1007(4) 0.0413(11) Uani 1 1 d . . .
C11A C 0.7375(13) 0.3057(6) 0.3324(17) 0.0347(16) Uiso 0.2452(3) 1 d P A 1
C11B C 0.7333(10) 0.3278(5) 0.2908(13) 0.0347(16) Uiso 0.3168(3) 1 d P A 2
C11C C 0.7161(7) 0.2841(3) 0.3581(10) 0.0347(16) Uiso 0.4381(3) 1 d P A 3
C12 C 0.6689(4) 0.2775(2) 0.1838(6) 0.0678(19) Uani 1 1 d . A .
N21 N 0.4807(3) 0.41842(12) 0.3933(3) 0.0377(10) Uani 1 1 d . . .
H21A H 0.4077 0.4215 0.3784 0.045 Uiso 1 1 calc R A .
H21B H 0.5234 0.4128 0.5006 0.045 Uiso 1 1 calc R . .
C21 C 0.5173(4) 0.46858(17) 0.3386(4) 0.0697(17) Uani 1 1 d . . .
H21C H 0.4845 0.5000 0.3691 0.084 Uiso 1 1 calc R . .
H21D H 0.5993 0.4717 0.3934 0.084 Uiso 1 1 calc R . .

loop_
_atom_site_aniso_label
_atom_site_aniso_U_11
_atom_site_aniso_U_22
_atom_site_aniso_U_33
_atom_site_aniso_U_23
_atom_site_aniso_U_13
_atom_site_aniso_U_12
Pb1 0.02939(6) 0.03613(7) 0.02736(5) 0.00015(6) 0.01047(4) 0.00015(6)
Zn1 0.0306(3) 0.0293(3) 0.0294(2) 0.000 0.01280(19) 0.000
I1 0.0585(2) 0.03309(18) 0.03499(16) 0.000 0.01392(15) 0.000
I3 0.05036(17) 0.04224(19) 0.04388(14) 0.000 0.03181(11) 0.000
I2 0.03555(11) 0.04556(13) 0.04614(11) -0.01484(11) 0.01783(9) -0.00044(11)
I4 0.03046(12) 0.06728(17) 0.03568(11) 0.00438(12) 0.01035(9) 0.00631(13)
N11 0.0249(15) 0.061(2) 0.0312(14) 0.0020(15) 0.0037(12) 0.0099(15)
N12 0.0514(17) 0.0342(17) 0.0402(14) 0.0012(14) 0.0209(12) 0.0072(15)
C12 0.048(3) 0.065(3) 0.084(3) -0.011(3) 0.021(2) 0.014(2)
N21 0.0451(16) 0.0446(17) 0.0254(12) 0.0018(13) 0.0164(11) 0.0091(15)
C21 0.138(3) 0.039(2) 0.0528(18) -0.0161(18) 0.0599(18) -0.029(2)

loop_
_atom_type_symbol
_atom_type_description
_atom_type_scat_dispersion_real
_atom_type_scat_dispersion_imag
_atom_type_scat_source
C C 0.0033 0.0016 'International Tables Vol C Tables 4.2.6.8 and 6.1.1.4'
H H 0.0000 0.0000 'International Tables Vol C Tables 4.2.6.8 and 6.1.1.4'
N N 0.0061 0.0033 'International Tables Vol C Tables 4.2.6.8 and 6.1.1.4'
Zn Zn 0.2839 1.4301 'International Tables Vol C Tables 4.2.6.8 and 6.1.1.4'
I I -0.4742 1.8119 'International Tables Vol C Tables 4.2.6.8 and 6.1.1.4'
Pb Pb -3.3944 10.1111 'International Tables Vol C Tables 4.2.6.8 and 6.1.1.4'

loop_
_geom_angle_atom_site_label_1
_geom_angle_atom_site_label_2
_geom_angle_atom_site_label_3
_geom_angle
_geom_angle_site_symmetry_1
_geom_angle_site_symmetry_3
I4 Pb1 I1 94.711(15) . .
I4 Pb1 I3 92.935(15) . .
I1 Pb1 I3 90.910(14) . .
I4 Pb1 I2 89.841(16) . 6_565
I1 Pb1 I2 85.297(14) . 6_565
I3 Pb1 I2 175.474(6) . 6_565
I4 Pb1 I2 90.642(15) . .
I1 Pb1 I2 173.067(7) . .
I3 Pb1 I2 93.216(15) . .
I2 Pb1 I2 90.324(13) 6_565 .
I4 Pb1 I2 172.539(10) . 5_566
I1 Pb1 I2 82.286(15) . 5_566
I3 Pb1 I2 93.938(15) . 5_566
I2 Pb1 I2 83.121(16) 6_565 5_566
I2 Pb1 I2 91.867(14) . 5_566
N21 Zn1 N21 79.96(17) . 2_655
N21 Zn1 N11 93.96(12) . 2_655
N21 Zn1 N11 92.86(12) 2_655 2_655
N21 Zn1 N11 92.86(12) . .
N21 Zn1 N11 93.96(12) 2_655 .
N11 Zn1 N11 171.10(18) 2_655 .
N21 Zn1 N12 169.63(13) . .
N21 Zn1 N12 92.01(12) 2_655 .
N11 Zn1 N12 92.99(12) 2_655 .
N11 Zn1 N12 81.07(12) . .
N21 Zn1 N12 92.01(12) . 2_655
N21 Zn1 N12 169.63(13) 2_655 2_655
N11 Zn1 N12 81.07(12) 2_655 2_655
N11 Zn1 N12 92.99(12) . 2_655
N12 Zn1 N12 96.67(18) . 2_655
Pb1 I1 Pb1 82.895(19) . 2
Pb1 I3 Pb1 126.339(17) 2_556 .
Pb1 I2 Pb1 134.225(12) 6_566 .
C11A N11 C11B 25.8(8) . .
C11A N11 C11C 25.1(7) . .
C11B N11 C11C 49.8(6) . .
C11A N11 Zn1 112.1(5) . .
C11B N11 Zn1 105.7(4) . .
C11C N11 Zn1 104.4(3) . .
C12 N12 Zn1 109.0(3) . .
C12 C11A N11 118.6(10) . .
N11 C11B C12 110.3(9) . .
C12 C11C N11 109.3(5) . .
C11C C12 C11A 27.4(7) . .
C11C C12 N12 113.9(6) . .
C11A C12 N12 119.2(8) . .
C11C C12 C11B 50.6(6) . .
C11A C12 C11B 24.2(7) . .
N12 C12 C11B 109.5(6) . .
C21 N21 Zn1 108.3(3) . .
C21 N21 H21A 110.0 . .
Zn1 N21 H21A 110.0 . .
C21 N21 H21B 110.0 . .
Zn1 N21 H21B 110.0 . .
H21A N21 H21B 108.4 . .
C21 C21 N21 111.4(3) 2_655 .
C21 C21 H21C 109.3 2_655 .
N21 C21 H21C 109.3 . .
C21 C21 H21D 109.3 2_655 .
N21 C21 H21D 109.3 . .
H21C C21 H21D 108.0 . .

loop_
_geom_bond_atom_site_label_1
_geom_bond_atom_site_label_2
_geom_bond_distance
_geom_bond_site_symmetry_2
Pb1 I4 3.0213(6) .
Pb1 I1 3.2051(6) .
Pb1 I3 3.2138(5) .
Pb1 I2 3.2899(5) 6_565
Pb1 I2 3.2925(6) .
Pb1 I2 3.4764(7) 5_566
Zn1 N21 2.184(3) .
Zn1 N21 2.184(3) 2_655
Zn1 N11 2.194(3) 2_655
Zn1 N11 2.194(3) .
Zn1 N12 2.210(3) .
Zn1 N12 2.210(3) 2_655
I1 Pb1 3.2051(5) 2
I3 Pb1 3.2138(5) 2_556
I2 Pb1 3.2899(5) 6_566
N11 C11A 1.442(17) .
N11 C11B 1.443(15) .
N11 C11C 1.599(9) .
N12 C12 1.508(6) .
C11A C12 1.436(14) .
C11B C12 1.570(12) .
C11C C12 1.431(9) .
N21 C21 1.470(6) .
N21 H21A 0.9000 .
N21 H21B 0.9000 .
C21 C21 1.461(8) 2_655
C21 H21C 0.9700 .
C21 H21D 0.9700 .
